data_4516262
loop_
_publ_author_name
'Bacchi, Alessia'
'Bourne, Susan'
'Cantoni, Giulia'
'Cavallone, Silvia A. M.'
'Mazza, Simona'
'Mehlana, Gift'
'Pelagatti, Paolo'
'Righi, Lara'

_publ_section_title
;
 Reversible Guest Removal and Selective Guest Exchange with a Covalent
 Dinuclear Wheel-and-Axle Metallorganic Host Constituted by Half-Sandwich
 Ru(II) Wheels Connected by a Linear Diphosphine Axle
;
_journal_issue 4
_journal_name_full 'Crystal Growth &amp; Design'
_journal_page_first 1876
_journal_paper_doi 10.1021/acs.cgd.5b00059
_journal_volume 15
_journal_year 2015
_chemical_formula_moiety 'C56 H56 Cl4 P2 Ru2, 2(C H2 Cl2)'
_chemical_formula_sum 'C58 H60 Cl8 P2 Ru2'
_chemical_formula_weight 1304.74
_space_group_crystal_system monoclinic
_space_group_IT_number 14
_space_group_name_Hall '-P 2ybc'
_space_group_name_H-M_alt 'P 1 21/c 1'
_atom_sites_solution_hydrogens geom
_atom_sites_solution_primary direct
_audit_creation_date 2015-02-19
_audit_creation_method
;
Olex2 1.2
(compiled 2015.01.26 svn.r3150 for OlexSys, GUI svn.r4998)
;
_cell_angle_alpha 90
_cell_angle_beta 99.02(2)
_cell_angle_gamma 90
_cell_formula_units_Z 2
_cell_length_a 9.709(16)
_cell_length_b 18.44(3)
_cell_length_c 16.53(3)
_cell_measurement_reflns_used 260
_cell_measurement_temperature 293(2)
_cell_measurement_theta_max 11.033
_cell_measurement_theta_min 2.209
_cell_volume 2923(9)
_computing_molecular_graphics 'Olex2 (Dolomanov et al., 2009)'
_computing_publication_material 'Olex2 (Dolomanov et al., 2009)'
_computing_structure_refinement 'ShelXL (Sheldrick, 2008)'
_computing_structure_solution 'SIR2011 (Burla et al., 2007)'
_diffrn_ambient_temperature 293(2)
_diffrn_measured_fraction_theta_full 0.347
_diffrn_measured_fraction_theta_max 0.991
_diffrn_radiation_type MoK\a
_diffrn_radiation_wavelength 0.71073
_diffrn_reflns_av_R_equivalents 0.2658
_diffrn_reflns_av_unetI/netI 0.1546
_diffrn_reflns_Laue_measured_fraction_full 0.347
_diffrn_reflns_Laue_measured_fraction_max 0.991
_diffrn_reflns_limit_h_max 8
_diffrn_reflns_limit_h_min -8
_diffrn_reflns_limit_k_max 15
_diffrn_reflns_limit_k_min -15
_diffrn_reflns_limit_l_max 13
_diffrn_reflns_limit_l_min -13
_diffrn_reflns_number 12620
_diffrn_reflns_point_group_measured_fraction_full 0.347
_diffrn_reflns_point_group_measured_fraction_max 0.991
_diffrn_reflns_theta_full 25.242
_diffrn_reflns_theta_max 17.537
_diffrn_reflns_theta_min 1.666
_exptl_absorpt_coefficient_mu 0.974
_exptl_absorpt_correction_T_max 1
_exptl_absorpt_correction_T_min 0.67
_exptl_absorpt_correction_type multi-scan
_exptl_absorpt_process_details 'SADABS procedure'
_exptl_crystal_colour orange
_exptl_crystal_density_diffrn 1.483
_exptl_crystal_description 'thin platelet'
_exptl_crystal_F_000 1324
_exptl_crystal_size_max 0.05
_exptl_crystal_size_mid 0.04
_exptl_crystal_size_min 0.02
_refine_diff_density_max 0.406
_refine_diff_density_min -0.362
_refine_diff_density_rms 0.087
_refine_ls_extinction_method none
_refine_ls_goodness_of_fit_ref 1.016
_refine_ls_hydrogen_treatment constr
_refine_ls_matrix_type full
_refine_ls_number_parameters 268
_refine_ls_number_reflns 1838
_refine_ls_number_restraints 15
_refine_ls_restrained_S_all 1.013
_refine_ls_R_factor_all 0.1838
_refine_ls_R_factor_gt 0.0827
_refine_ls_shift/su_max 0.001
_refine_ls_shift/su_mean 0.000
_refine_ls_structure_factor_coef Fsqd
_refine_ls_weighting_details 'w=1/[\s^2^(Fo^2^)+(0.1243P)^2^] where P=(Fo^2^+2Fc^2^)/3'
_refine_ls_weighting_scheme calc
_refine_ls_wR_factor_gt 0.1879
_refine_ls_wR_factor_ref 0.2478
_reflns_Friedel_coverage 0.000
_reflns_number_gt 887
_reflns_number_total 1838
_reflns_threshold_expression 'I > 2\s(I)'
_cod_data_source_file cg5b00059_si_002.cif
_cod_data_source_block cmpd-1.2dcm
_cod_original_cell_volume 2922(9)
_cod_database_code 4516262
_shelxl_version_number 2013-4
_shelx_space_group_comment
;
The symmetry employed for this shelxl refinement is uniquely defined
by the following loop, which should always be used as a source of
symmetry information in preference to the above space-group names.
They are only intended as comments.
;
_olex2_refinement_description
;
1. Fixed Uiso
 At 1.2 times of:
  All C(H) groups, All C(H,H) groups
 At 1.5 times of:
  All C(H,H,H) groups
2. Restrained distances
 C1S-Cl3 = C1S-Cl4
 1.8 with sigma of 0.02
 C1-C4
 2.55 with sigma of 0.02
 C8-C3
 2.55 with sigma of 0.02
 C7-C8 = C3-C8
 2.55 with sigma of 0.04
 C3-C8 \\sim C7-C8
 with sigma of 0.02
3. Restrained planarity
 C1, C4, C5, C6
 with sigma of 0.1
 C3, C2, C7, C8
 with sigma of 0.1
4. Uiso/Uaniso restraints and constraints
Uanis(C11) \\sim Ueq: with sigma of 0.1 and sigma for terminal atoms of 0.2
5.a Ternary CH refined with riding coordinates:
 C8(H8)
5.b Secondary CH2 refined with riding coordinates:
 C1S(H1SA,H1SB)
5.c Me refined with riding coordinates:
 C1(H1A,H1B,H1C), C9(H9A,H9B,H9C), C10(H10A,H10B,H10C)
5.d Aromatic/amide H refined with riding coordinates:
 C3(H3), C4(H4), C6(H6), C7(H7), C12(H12), C13(H13), C15(H15), C16(H16),
 C18(H18), C19(H19), C20(H20), C21(H21), C22(H22), C24(H24), C25(H25), C26(H26),
  C27(H27), C28(H28)
5.e Fitted hexagon refined as free rotating group:
 C2(C3,C4,C5,C6,C7), C11(C12,C13,C14,C15,C16), C17(C18,C19,C20,C21,C22),
 C23(C24,C25,C26,C27,C28)
;
_olex2_submission_special_instructions 'No special instructions were received'

loop_
_space_group_symop_operation_xyz
'x, y, z'
'-x, y+1/2, -z+1/2'
'-x, -y, -z'
'x, -y-1/2, z-1/2'

loop_
_atom_site_label
_atom_site_type_symbol
_atom_site_fract_x
_atom_site_fract_y
_atom_site_fract_z
_atom_site_U_iso_or_equiv
_atom_site_adp_type
_atom_site_occupancy
_atom_site_site_symmetry_order
_atom_site_calc_flag
_atom_site_refinement_flags_posn
_atom_site_refinement_flags_adp
Ru1 Ru 0.8480(3) 0.10339(14) 0.38305(13) 0.1189(14) Uani 1 1 d . .
P1 P 0.7747(8) 0.1346(4) 0.2422(4) 0.095(3) Uani 1 1 d . .
Cl1 Cl 0.7504(9) -0.0171(4) 0.3496(4) 0.139(3) Uani 1 1 d . .
Cl2 Cl 1.0651(8) 0.0633(4) 0.3431(4) 0.139(3) Uani 1 1 d . .
C8 C 1.115(4) 0.185(2) 0.483(2) 0.28(4) Uani 1 1 d D .
H8 H 1.1607 0.1395 0.4740 0.337 Uiso 1 1 calc R .
C2 C 0.960(3) 0.1667(12) 0.4775(12) 0.22(3) Uani 1 1 d . .
C3 C 0.858(3) 0.2112(9) 0.4353(12) 0.15(2) Uani 1 1 d DG .
H3 H 0.8827 0.2537 0.4111 0.181 Uiso 1 1 calc R .
C4 C 0.718(3) 0.1921(14) 0.4294(13) 0.18(2) Uani 1 1 d DG .
H4 H 0.6495 0.2219 0.4012 0.216 Uiso 1 1 calc R .
C5 C 0.681(3) 0.1285(15) 0.4657(14) 0.23(3) Uani 1 1 d G .
C6 C 0.783(3) 0.0840(11) 0.5079(13) 0.19(3) Uani 1 1 d G .
H6 H 0.7583 0.0415 0.5321 0.232 Uiso 1 1 calc R .
C7 C 0.923(3) 0.1031(12) 0.5138(12) 0.18(3) Uani 1 1 d DG .
H7 H 0.9915 0.0733 0.5420 0.218 Uiso 1 1 calc R .
C11 C 0.8577(15) 0.0870(18) 0.1617(12) 0.080(8) Uani 1 1 d . U
C12 C 0.885(2) 0.1272(9) 0.0948(19) 0.133(12) Uani 1 1 d G .
H12 H 0.8666 0.1768 0.0923 0.160 Uiso 1 1 calc R .
C13 C 0.940(2) 0.0934(18) 0.0318(11) 0.127(12) Uani 1 1 d G .
H13 H 0.9584 0.1203 -0.0129 0.152 Uiso 1 1 calc R .
C14 C 0.9677(16) 0.0194(19) 0.0357(14) 0.085(8) Uani 1 1 d G .
C15 C 0.940(2) -0.0208(9) 0.103(2) 0.110(10) Uani 1 1 d G .
H15 H 0.9588 -0.0703 0.1051 0.132 Uiso 1 1 calc R .
C16 C 0.885(2) 0.0130(17) 0.1655(13) 0.122(12) Uani 1 1 d G .
H16 H 0.8670 -0.0138 0.2103 0.146 Uiso 1 1 calc R .
C17 C 0.590(2) 0.1192(12) 0.205(3) 0.106(11) Uani 1 1 d . .
C18 C 0.548(4) 0.1295(16) 0.121(2) 0.27(3) Uani 1 1 d G .
H18 H 0.6135 0.1409 0.0877 0.325 Uiso 1 1 calc R .
C19 C 0.408(5) 0.123(2) 0.0879(14) 0.38(5) Uani 1 1 d G .
H19 H 0.3798 0.1297 0.0321 0.461 Uiso 1 1 calc R .
C20 C 0.310(2) 0.1058(17) 0.138(3) 0.25(3) Uani 1 1 d G .
H20 H 0.2167 0.1013 0.1158 0.296 Uiso 1 1 calc R .
C21 C 0.353(4) 0.0955(13) 0.222(3) 0.20(2) Uani 1 1 d G .
H21 H 0.2873 0.0841 0.2552 0.239 Uiso 1 1 calc R .
C22 C 0.493(5) 0.1022(14) 0.2550(13) 0.167(15) Uani 1 1 d G .
H22 H 0.5210 0.0953 0.3108 0.200 Uiso 1 1 calc R .
C23 C 0.810(5) 0.2283(13) 0.2269(12) 0.149(17) Uani 1 1 d . .
C24 C 0.688(3) 0.269(2) 0.2133(13) 0.27(3) Uani 1 1 d G .
H24 H 0.6016 0.2459 0.2082 0.320 Uiso 1 1 calc R .
C25 C 0.694(3) 0.344(2) 0.2075(17) 0.42(6) Uani 1 1 d G .
H25 H 0.6127 0.3712 0.1984 0.502 Uiso 1 1 calc R .
C26 C 0.823(5) 0.3785(13) 0.2152(15) 0.40(6) Uani 1 1 d G .
H26 H 0.8276 0.4288 0.2113 0.476 Uiso 1 1 calc R .
C27 C 0.945(3) 0.338(3) 0.2287(13) 0.29(4) Uani 1 1 d G .
H27 H 1.0313 0.3609 0.2339 0.354 Uiso 1 1 calc R .
C28 C 0.938(3) 0.263(2) 0.2346(14) 0.23(3) Uani 1 1 d G .
H28 H 1.0201 0.2356 0.2437 0.279 Uiso 1 1 calc R .
C1 C 0.527(4) 0.106(2) 0.464(2) 0.32(3) Uani 1 1 d D .
H1A H 0.4676 0.1430 0.4355 0.481 Uiso 1 1 calc R .
H1B H 0.5082 0.1017 0.5187 0.481 Uiso 1 1 calc R .
H1C H 0.5102 0.0610 0.4356 0.481 Uiso 1 1 calc R .
C9 C 1.180(5) 0.209(2) 0.577(3) 0.34(3) Uani 1 1 d . .
H9A H 1.2193 0.1673 0.6071 0.515 Uiso 1 1 calc R .
H9B H 1.1070 0.2287 0.6041 0.515 Uiso 1 1 calc R .
H9C H 1.2510 0.2450 0.5763 0.515 Uiso 1 1 calc R .
C10 C 1.167(6) 0.239(3) 0.425(3) 0.34(4) Uani 1 1 d . .
H10A H 1.1908 0.2138 0.3783 0.506 Uiso 1 1 calc R .
H10B H 1.2480 0.2639 0.4526 0.506 Uiso 1 1 calc R .
H10C H 1.0952 0.2741 0.4068 0.506 Uiso 1 1 calc R .
Cl4 Cl 0.612(2) 0.4040(10) 0.4121(9) 0.359(10) Uani 1 1 d D .
Cl3 Cl 0.3884(17) 0.3347(11) 0.3252(14) 0.396(12) Uani 1 1 d D .
C1S C 0.453(4) 0.4250(17) 0.345(4) 0.48(6) Uani 1 1 d D .
H1SA H 0.3911 0.4544 0.3717 0.576 Uiso 1 1 calc R .
H1SB H 0.4711 0.4490 0.2953 0.576 Uiso 1 1 calc R .

loop_
_atom_site_aniso_label
_atom_site_aniso_U_11
_atom_site_aniso_U_22
_atom_site_aniso_U_33
_atom_site_aniso_U_23
_atom_site_aniso_U_13
_atom_site_aniso_U_12
Ru1 0.148(2) 0.152(3) 0.0581(17) 0.0174(16) 0.0205(13) 0.0526(19)
P1 0.126(7) 0.091(7) 0.067(5) 0.014(4) 0.011(5) 0.011(5)
Cl1 0.197(8) 0.120(7) 0.110(6) 0.042(5) 0.051(5) 0.052(6)
Cl2 0.155(7) 0.189(8) 0.074(5) 0.005(5) 0.016(5) 0.042(6)
C8 0.54(11) 0.19(5) 0.08(3) -0.07(3) -0.06(5) 0.11(6)
C2 0.12(4) 0.41(10) 0.14(6) -0.19(5) 0.03(4) 0.02(6)
C3 0.26(7) 0.12(3) 0.07(2) -0.009(19) 0.02(3) 0.12(4)
C4 0.18(4) 0.26(6) 0.10(3) -0.02(3) 0.04(3) 0.17(4)
C5 0.22(6) 0.24(6) 0.20(5) 0.08(4) -0.02(4) 0.12(4)
C6 0.22(5) 0.30(6) 0.09(3) -0.06(3) 0.12(4) -0.06(4)
C7 0.38(10) 0.12(3) 0.04(2) 0.03(2) 0.03(3) 0.07(4)
C11 0.065(16) 0.16(3) 0.015(18) 0.008(17) 0.025(12) 0.004(18)
C12 0.16(3) 0.21(4) 0.030(18) 0.01(3) 0.027(18) 0.06(2)
C13 0.23(4) 0.12(3) 0.04(2) 0.03(2) 0.04(2) 0.02(2)
C14 0.052(18) 0.11(3) 0.09(4) 0.03(2) 0.007(15) 0.015(18)
C15 0.18(3) 0.09(2) 0.07(2) 0.02(3) 0.06(2) 0.01(2)
C16 0.19(3) 0.09(3) 0.09(3) 0.04(2) 0.03(2) 0.04(2)
C17 0.11(3) 0.12(3) 0.09(2) 0.018(19) 0.00(2) 0.045(19)
C18 0.06(3) 0.43(8) 0.32(8) 0.03(5) 0.02(4) 0.04(4)
C19 0.12(5) 0.80(14) 0.24(6) -0.03(6) 0.06(5) 0.01(7)
C20 0.09(3) 0.37(7) 0.26(6) -0.05(6) -0.02(4) 0.03(4)
C21 0.16(5) 0.21(4) 0.24(6) 0.05(4) 0.07(4) 0.07(4)
C22 0.14(3) 0.24(4) 0.12(3) 0.03(3) 0.02(4) 0.02(4)
C23 0.24(5) 0.13(4) 0.07(2) 0.01(2) -0.01(3) 0.06(3)
C24 0.65(10) 0.11(4) 0.08(3) -0.01(2) 0.16(5) 0.04(5)
C25 0.43(9) 0.41(12) 0.44(10) -0.32(10) 0.12(7) 0.03(8)
C26 1.06(19) 0.06(3) 0.05(3) 0.03(2) 0.03(6) -0.04(7)
C27 0.59(10) 0.20(6) 0.06(3) 0.07(4) -0.04(4) -0.22(7)
C28 0.24(5) 0.33(8) 0.10(3) 0.10(4) -0.05(3) -0.14(5)
C1 0.19(4) 0.63(10) 0.15(4) 0.02(5) 0.07(3) 0.13(6)
C9 0.48(8) 0.23(5) 0.29(7) -0.01(5) -0.04(6) 0.17(5)
C10 0.51(9) 0.22(6) 0.23(6) 0.05(4) -0.11(6) -0.03(5)
Cl4 0.50(3) 0.37(2) 0.189(13) 0.036(13) -0.002(15) 0.124(19)
Cl3 0.255(17) 0.34(2) 0.57(3) 0.17(2) 0.005(17) 0.066(16)
C1S 0.45(11) 0.40(10) 0.60(13) 0.31(11) 0.15(10) 0.25(9)

loop_
_atom_type_symbol
_atom_type_description
_atom_type_scat_dispersion_real
_atom_type_scat_dispersion_imag
_atom_type_scat_source
C C 0.0033 0.0016 'International Tables Vol C Tables 4.2.6.8 and 6.1.1.4'
H H 0.0000 0.0000 'International Tables Vol C Tables 4.2.6.8 and 6.1.1.4'
Cl Cl 0.1484 0.1585 'International Tables Vol C Tables 4.2.6.8 and 6.1.1.4'
P P 0.1023 0.0942 'International Tables Vol C Tables 4.2.6.8 and 6.1.1.4'
Ru Ru -1.2594 0.8363 'International Tables Vol C Tables 4.2.6.8 and 6.1.1.4'

loop_
_geom_angle_atom_site_label_1
_geom_angle_atom_site_label_2
_geom_angle_atom_site_label_3
_geom_angle
_geom_angle_site_symmetry_3
P1 Ru1 Cl1 87.3(3) .
P1 Ru1 Cl2 87.0(3) .
Cl2 Ru1 Cl1 89.1(3) .
C2 Ru1 P1 128.8(7) .
C2 Ru1 Cl1 143.8(7) .
C2 Ru1 Cl2 90.0(7) .
C2 Ru1 C3 37.9(3) .
C2 Ru1 C4 66.5(4) .
C2 Ru1 C5 77.4(3) .
C2 Ru1 C6 66.4(4) .
C2 Ru1 C7 37.9(3) .
C3 Ru1 P1 98.9(6) .
C3 Ru1 Cl1 156.4(8) .
C3 Ru1 Cl2 113.8(9) .
C3 Ru1 C4 36.4(3) .
C3 Ru1 C5 64.7(4) .
C3 Ru1 C6 77.5(3) .
C3 Ru1 C7 67.5(4) .
C4 Ru1 P1 93.4(6) .
C4 Ru1 Cl1 121.0(9) .
C4 Ru1 Cl2 149.9(9) .
C4 Ru1 C5 35.2(3) .
C4 Ru1 C6 63.9(4) .
C5 Ru1 P1 113.2(7) .
C5 Ru1 Cl1 91.9(7) .
C5 Ru1 Cl2 159.8(7) .
C6 Ru1 P1 146.7(8) .
C6 Ru1 Cl1 84.8(6) .
C6 Ru1 Cl2 125.1(8) .
C6 Ru1 C5 35.1(3) .
C7 Ru1 P1 166.1(6) .
C7 Ru1 Cl1 106.3(7) .
C7 Ru1 Cl2 95.8(7) .
C7 Ru1 C4 77.5(3) .
C7 Ru1 C5 64.7(4) .
C7 Ru1 C6 36.3(3) .
C11 P1 Ru1 118.8(10) .
C17 P1 Ru1 114.8(14) .
C17 P1 C11 101.2(13) .
C23 P1 Ru1 109.6(8) .
C23 P1 C11 103.8(15) .
C23 P1 C17 107.6(17) .
C2 C8 H8 105.1 .
C2 C8 C9 110(3) .
C9 C8 H8 105.1 .
C10 C8 H8 105.1 .
C10 C8 C2 122(3) .
C10 C8 C9 108(3) .
C8 C2 Ru1 124.0(16) .
C3 C2 Ru1 73.1(7) .
C3 C2 C8 121.0(8) .
C3 C2 C7 120.0 .
C7 C2 Ru1 73.4(7) .
C7 C2 C8 119.0(8) .
Ru1 C3 H3 126.9 .
C2 C3 Ru1 69.0(8) .
C2 C3 H3 120.0 .
C4 C3 Ru1 76.0(8) .
C4 C3 C2 120.0 .
C4 C3 H3 120.0 .
Ru1 C4 H4 130.4 .
C3 C4 Ru1 67.6(7) .
C3 C4 H4 120.0 .
C5 C4 Ru1 74.6(7) .
C5 C4 C3 120.0 .
C5 C4 H4 120.0 .
C4 C5 Ru1 70.3(7) .
C4 C5 C6 120.0 .
C4 C5 C1 122(2) .
C6 C5 Ru1 70.5(7) .
C6 C5 C1 118(2) .
C1 C5 Ru1 134.2(16) .
Ru1 C6 H6 130.6 .
C5 C6 Ru1 74.4(7) .
C5 C6 H6 120.0 .
C7 C6 Ru1 67.6(7) .
C7 C6 C5 120.0 .
C7 C6 H6 120.0 .
Ru1 C7 H7 127.1 .
C2 C7 Ru1 68.8(7) .
C2 C7 H7 120.0 .
C6 C7 Ru1 76.0(8) .
C6 C7 C2 120.0 .
C6 C7 H7 120.0 .
C12 C11 P1 118(3) .
C12 C11 C16 120.0 .
C16 C11 P1 122(3) .
C11 C12 H12 120.0 .
C13 C12 C11 120.0 .
C13 C12 H12 120.0 .
C12 C13 H13 120.0 .
C12 C13 C14 120.0 .
C14 C13 H13 120.0 .
C13 C14 C14 120(6) 3_755
C15 C14 C13 120.0 .
C15 C14 C14 120(6) 3_755
C14 C15 H15 120.0 .
C16 C15 C14 120.0 .
C16 C15 H15 120.0 .
C11 C16 H16 120.0 .
C15 C16 C11 120.0 .
C15 C16 H16 120.0 .
C18 C17 P1 116(3) .
C18 C17 C22 120.0 .
C22 C17 P1 124(3) .
C17 C18 H18 120.0 .
C17 C18 C19 120.0 .
C19 C18 H18 120.0 .
C18 C19 H19 120.0 .
C20 C19 C18 120.0 .
C20 C19 H19 120.0 .
C19 C20 H20 120.0 .
C21 C20 C19 120.0 .
C21 C20 H20 120.0 .
C20 C21 H21 120.0 .
C20 C21 C22 120.0 .
C22 C21 H21 120.0 .
C17 C22 H22 120.0 .
C21 C22 C17 120.0 .
C21 C22 H22 120.0 .
C24 C23 P1 112(3) .
C24 C23 C28 120.0 .
C28 C23 P1 128(3) .
C23 C24 H24 120.0 .
C23 C24 C25 120.0 .
C25 C24 H24 120.0 .
C24 C25 H25 120.0 .
C26 C25 C24 120.0 .
C26 C25 H25 120.0 .
C25 C26 H26 120.0 .
C25 C26 C27 120.0 .
C27 C26 H26 120.0 .
C26 C27 H27 120.0 .
C26 C27 C28 120.0 .
C28 C27 H27 120.0 .
C23 C28 H28 120.0 .
C27 C28 C23 120.0 .
C27 C28 H28 120.0 .
C5 C1 H1A 109.5 .
C5 C1 H1B 109.5 .
C5 C1 H1C 109.5 .
H1A C1 H1B 109.5 .
H1A C1 H1C 109.5 .
H1B C1 H1C 109.5 .
C8 C9 H9A 109.5 .
C8 C9 H9B 109.5 .
C8 C9 H9C 109.5 .
H9A C9 H9B 109.5 .
H9A C9 H9C 109.5 .
H9B C9 H9C 109.5 .
C8 C10 H10A 109.5 .
C8 C10 H10B 109.5 .
C8 C10 H10C 109.5 .
H10A C10 H10B 109.5 .
H10A C10 H10C 109.5 .
H10B C10 H10C 109.5 .
Cl4 C1S H1SA 112.0 .
Cl4 C1S H1SB 112.0 .
Cl3 C1S Cl4 99.0(18) .
Cl3 C1S H1SA 112.0 .
Cl3 C1S H1SB 112.0 .
H1SA C1S H1SB 109.7 .

loop_
_geom_bond_atom_site_label_1
_geom_bond_atom_site_label_2
_geom_bond_distance
_geom_bond_site_symmetry_2
Ru1 P1 2.395(8) .
Ru1 Cl1 2.444(9) .
Ru1 Cl2 2.422(8) .
Ru1 C2 2.11(2) .
Ru1 C3 2.163(18) .
Ru1 C4 2.27(2) .
Ru1 C5 2.33(2) .
Ru1 C6 2.28(2) .
Ru1 C7 2.17(2) .
P1 C11 1.878(15) .
P1 C17 1.82(2) .
P1 C23 1.79(2) .
C8 H8 0.9800 .
C8 C2 1.53(2) .
C8 C9 1.65(5) .
C8 C10 1.53(5) .
C2 C3 1.3900 .
C2 C7 1.3900 .
C3 H3 0.9300 .
C3 C4 1.3900 .
C4 H4 0.9300 .
C4 C5 1.3900 .
C5 C6 1.3900 .
C5 C1 1.54(3) .
C6 H6 0.9300 .
C6 C7 1.3900 .
C7 H7 0.9300 .
C11 C12 1.3900 .
C11 C16 1.3900 .
C12 H12 0.9300 .
C12 C13 1.3900 .
C13 H13 0.9300 .
C13 C14 1.3900 .
C14 C14 1.59(3) 3_755
C14 C15 1.3900 .
C15 H15 0.9300 .
C15 C16 1.3900 .
C16 H16 0.9300 .
C17 C18 1.3900 .
C17 C22 1.3900 .
C18 H18 0.9300 .
C18 C19 1.3900 .
C19 H19 0.9300 .
C19 C20 1.3900 .
C20 H20 0.9300 .
C20 C21 1.3900 .
C21 H21 0.9300 .
C21 C22 1.3900 .
C22 H22 0.9300 .
C23 C24 1.3900 .
C23 C28 1.3900 .
C24 H24 0.9300 .
C24 C25 1.3900 .
C25 H25 0.9300 .
C25 C26 1.3900 .
C26 H26 0.9300 .
C26 C27 1.3900 .
C27 H27 0.9300 .
C27 C28 1.3900 .
C28 H28 0.9300 .
C1 H1A 0.9600 .
C1 H1B 0.9600 .
C1 H1C 0.9600 .
C9 H9A 0.9600 .
C9 H9B 0.9600 .
C9 H9C 0.9600 .
C10 H10A 0.9600 .
C10 H10B 0.9600 .
C10 H10C 0.9600 .
Cl4 C1S 1.79(2) .
Cl3 C1S 1.79(2) .
C1S H1SA 0.9700 .
C1S H1SB 0.9700 .

loop_
_geom_torsion_atom_site_label_1
_geom_torsion_atom_site_label_2
_geom_torsion_atom_site_label_3
_geom_torsion_atom_site_label_4
_geom_torsion
_geom_torsion_site_symmetry_1
_geom_torsion_site_symmetry_4
Ru1 P1 C11 C12 -142.0(8) . .
Ru1 P1 C11 C16 41.3(12) . .
Ru1 P1 C17 C18 -173.4(13) . .
Ru1 P1 C17 C22 10.2(16) . .
Ru1 P1 C23 C24 -108.5(13) . .
Ru1 P1 C23 C28 65.0(16) . .
Ru1 C2 C3 C4 58.6(7) . .
Ru1 C2 C7 C6 -58.5(7) . .
Ru1 C3 C4 C5 55.2(6) . .
Ru1 C4 C5 C6 51.9(7) . .
Ru1 C4 C5 C1 -130.5(19) . .
Ru1 C5 C6 C7 51.8(6) . .
Ru1 C6 C7 C2 54.9(6) . .
P1 C11 C12 C13 -176.8(11) . .
P1 C11 C16 C15 176.7(12) . .
P1 C17 C18 C19 -176.6(16) . .
P1 C17 C22 C21 176.3(18) . .
P1 C23 C24 C25 174.2(14) . .
P1 C23 C28 C27 -173.1(17) . .
C8 C2 C3 Ru1 119.9(18) . .
C8 C2 C3 C4 178.5(19) . .
C8 C2 C7 Ru1 -120.1(18) . .
C8 C2 C7 C6 -178.6(19) . .
C2 C3 C4 Ru1 -55.2(6) . .
C2 C3 C4 C5 0.0 . .
C3 C2 C7 Ru1 58.5(7) . .
C3 C2 C7 C6 0.0 . .
C3 C4 C5 Ru1 -51.9(7) . .
C3 C4 C5 C6 0.0 . .
C3 C4 C5 C1 178(2) . .
C4 C5 C6 Ru1 -51.8(6) . .
C4 C5 C6 C7 0.0 . .
C5 C6 C7 Ru1 -54.9(6) . .
C5 C6 C7 C2 0.0 . .
C7 C2 C3 Ru1 -58.6(7) . .
C7 C2 C3 C4 0.0 . .
C11 P1 C17 C18 -44.2(19) . .
C11 P1 C17 C22 139.4(17) . .
C11 P1 C23 C24 123.6(13) . .
C11 P1 C23 C28 -62.9(14) . .
C11 C12 C13 C14 0.0 . .
C12 C11 C16 C15 0.0 . .
C12 C13 C14 C14 -179(2) . 3_755
C12 C13 C14 C15 0.0 . .
C13 C14 C15 C16 0.0 . .
C14 C14 C15 C16 179(2) 3_755 .
C14 C15 C16 C11 0.0 . .
C16 C11 C12 C13 0.0 . .
C17 P1 C11 C12 91.4(14) . .
C17 P1 C11 C16 -85.3(14) . .
C17 P1 C23 C24 16.9(19) . .
C17 P1 C23 C28 -169.6(18) . .
C17 C18 C19 C20 0.0 . .
C18 C17 C22 C21 0.0 . .
C18 C19 C20 C21 0.0 . .
C19 C20 C21 C22 0.0 . .
C20 C21 C22 C17 0.0 . .
C22 C17 C18 C19 0.0 . .
C23 P1 C11 C12 -20.0(17) . .
C23 P1 C11 C16 163.3(16) . .
C23 P1 C17 C18 64.3(18) . .
C23 P1 C17 C22 -112.1(16) . .
C23 C24 C25 C26 0.0 . .
C24 C23 C28 C27 0.0 . .
C24 C25 C26 C27 0.0 . .
C25 C26 C27 C28 0.0 . .
C26 C27 C28 C23 0.0 . .
C28 C23 C24 C25 0.0 . .
C1 C5 C6 Ru1 130.5(18) . .
C1 C5 C6 C7 -177.7(19) . .
C9 C8 C2 Ru1 -160(3) . .
C9 C8 C2 C3 110(3) . .
C9 C8 C2 C7 -71(3) . .
C10 C8 C2 Ru1 72(4) . .
C10 C8 C2 C3 -18(4) . .
C10 C8 C2 C7 161(3) . .
